data_4313834
loop_
_publ_author_name
'Li-Zhong Wang'
'Zhi-Rong Qu'
'Hong Zhao'
'Xi-Sen Wang'
'Ren-Gen Xiong'
'Zi-Ling Xue'

_publ_contact_author_address
;
Coordination Chemistry Institue
Nanjing University, Nanjing
210093, P. R. China
;
_publ_contact_author_email xiongrg@netra.nju.edu.cn
_publ_contact_author_fax 86-25-3317761
_publ_contact_author_name 'Prof. Ren-Gen Xiong'
_publ_contact_author_phone 86-25-3594724
_publ_section_title
;
 Isolation and Crystallographic Characterization of a Solid
 Precipitate/Intermediate in the Preparation of 5-Substituted
 1H-Tetrazoles from Nitrile in Water
;
_journal_name_full 'Inorganic Chemistry'
_journal_page_first 3969
_journal_page_last 3971
_journal_paper_doi 10.1021/ic034116i
_journal_volume 42
_journal_year 2003
_chemical_formula_sum 'C12 H12 N10 O2 Zn'
_chemical_formula_weight 393.69
_chemical_name_systematic
;
  ?
;
_space_group_IT_number 14
_symmetry_cell_setting monoclinic
_symmetry_space_group_name_Hall '-P 2ybc'
_symmetry_space_group_name_H-M 'P 1 21/c 1'
_atom_sites_solution_hydrogens geom
_atom_sites_solution_primary direct
_atom_sites_solution_secondary difmap
_audit_creation_method SHELXL-97
_cell_angle_alpha 90.00
_cell_angle_beta 96.204(2)
_cell_angle_gamma 90.00
_cell_formula_units_Z 2
_cell_length_a 8.0738(7)
_cell_length_b 12.8349(11)
_cell_length_c 7.3339(7)
_cell_measurement_temperature 296(2)
_cell_volume 755.53(12)
_computing_structure_refinement 'SHELXL-97 (Sheldrick, 1997)'
_computing_structure_solution 'SHELXS-97 (Sheldrick, 1990)'
_diffrn_ambient_temperature 296(2)
_diffrn_measured_fraction_theta_full 0.938
_diffrn_measured_fraction_theta_max 0.938
_diffrn_radiation_monochromator graphite
_diffrn_radiation_source 'fine-focus sealed tube'
_diffrn_radiation_type MoK\a
_diffrn_radiation_wavelength 0.71073
_diffrn_reflns_av_R_equivalents 0.0282
_diffrn_reflns_av_sigmaI/netI 0.0712
_diffrn_reflns_limit_h_max 12
_diffrn_reflns_limit_h_min -9
_diffrn_reflns_limit_k_max 18
_diffrn_reflns_limit_k_min -19
_diffrn_reflns_limit_l_max 11
_diffrn_reflns_limit_l_min -11
_diffrn_reflns_number 7097
_diffrn_reflns_theta_full 33.47
_diffrn_reflns_theta_max 33.47
_diffrn_reflns_theta_min 2.99
_exptl_absorpt_coefficient_mu 1.659
_exptl_crystal_density_diffrn 1.731
_exptl_crystal_density_method 'not measured'
_exptl_crystal_F_000 400
_refine_diff_density_max 0.588
_refine_diff_density_min -0.542
_refine_diff_density_rms 0.083
_refine_ls_extinction_method none
_refine_ls_goodness_of_fit_ref 0.542
_refine_ls_hydrogen_treatment mixed
_refine_ls_matrix_type full
_refine_ls_number_parameters 119
_refine_ls_number_reflns 2777
_refine_ls_number_restraints 1
_refine_ls_restrained_S_all 0.542
_refine_ls_R_factor_all 0.0680
_refine_ls_R_factor_gt 0.0376
_refine_ls_shift/su_max 0.177
_refine_ls_shift/su_mean 0.008
_refine_ls_structure_factor_coef Fsqd
_refine_ls_weighting_details 'calc w=1/[\s^2^(Fo^2^)+(0.1000P)^2^+0.0000P] where P=(Fo^2^+2Fc^2^)/3'
_refine_ls_weighting_scheme calc
_refine_ls_wR_factor_gt 0.0957
_refine_ls_wR_factor_ref 0.1064
_reflns_number_gt 1528
_reflns_number_total 2777
_reflns_threshold_expression >2sigma(I)
_cod_data_source_file ic034116i_1.cif
_cod_data_source_block 1
_cod_database_code 4313834

loop_
_symmetry_equiv_pos_as_xyz
'x, y, z'
'-x, y+1/2, -z+1/2'
'-x, -y, -z'
'x, -y-1/2, z-1/2'

loop_
_atom_site_label
_atom_site_type_symbol
_atom_site_fract_x
_atom_site_fract_y
_atom_site_fract_z
_atom_site_U_iso_or_equiv
_atom_site_adp_type
_atom_site_occupancy
_atom_site_symmetry_multiplicity
_atom_site_calc_flag
_atom_site_refinement_flags
_atom_site_disorder_assembly
_atom_site_disorder_group
Zn1 Zn 0.0000 0.0000 0.0000 0.03105(12) Uani 1 2 d S . .
N5 N 0.0514(2) -0.16060(12) -0.0100(2) 0.0304(4) Uani 1 1 d . . .
O1 O 0.1401(2) 0.01019(10) 0.2705(2) 0.0348(3) Uani 1 1 d D . .
H1A H 0.2326 0.0348 0.2609 0.052 Uiso 1 1 calc R . .
C6 C -0.0696(3) -0.21814(14) 0.0470(3) 0.0306(4) Uani 1 1 d . . .
C5 C -0.2153(3) -0.16955(15) 0.1156(3) 0.0315(4) Uani 1 1 d . . .
N4 N -0.2084(2) -0.06452(13) 0.1185(2) 0.0329(4) Uani 1 1 d . . .
N3 N -0.0375(3) -0.31923(13) 0.0358(2) 0.0379(4) Uani 1 1 d . . .
N2 N 0.1658(2) -0.22795(13) -0.0601(2) 0.0369(4) Uani 1 1 d . . .
C4 C -0.3484(3) -0.22433(19) 0.1732(3) 0.0425(5) Uani 1 1 d . . .
H4A H -0.3522 -0.2967 0.1668 0.051 Uiso 1 1 calc R . .
N1 N 0.1117(3) -0.32255(13) -0.0318(3) 0.0398(4) Uani 1 1 d . . .
C3 C -0.4658(3) -0.0626(2) 0.2479(3) 0.0518(6) Uani 1 1 d . . .
H3B H -0.5495 -0.0243 0.2945 0.062 Uiso 1 1 calc R . .
C2 C -0.4738(3) -0.1691(2) 0.2399(3) 0.0518(7) Uani 1 1 d . . .
H2B H -0.5643 -0.2039 0.2797 0.062 Uiso 1 1 calc R . .
C1 C -0.3315(3) -0.01329(17) 0.1855(4) 0.0441(6) Uani 1 1 d . . .
H1C H -0.3266 0.0591 0.1904 0.053 Uiso 1 1 calc R . .
H2 H 0.081(7) 0.011(3) 0.350(7) 0.20(3) Uiso 1 1 d D . .

loop_
_atom_site_aniso_label
_atom_site_aniso_U_11
_atom_site_aniso_U_22
_atom_site_aniso_U_33
_atom_site_aniso_U_23
_atom_site_aniso_U_13
_atom_site_aniso_U_12
Zn1 0.0357(2) 0.01971(15) 0.0400(2) 0.00153(13) 0.01417(14) 0.00041(13)
N5 0.0375(9) 0.0208(8) 0.0345(9) -0.0004(6) 0.0104(7) 0.0023(6)
O1 0.0366(8) 0.0298(7) 0.0390(8) 0.0002(6) 0.0090(6) -0.0014(6)
C6 0.0412(13) 0.0239(9) 0.0263(9) 0.0015(7) 0.0012(9) -0.0041(8)
C5 0.0353(11) 0.0321(10) 0.0271(9) 0.0035(7) 0.0035(8) -0.0076(8)
N4 0.0347(10) 0.0286(8) 0.0364(9) 0.0028(7) 0.0091(7) -0.0003(7)
N3 0.0530(12) 0.0231(8) 0.0372(10) 0.0010(7) 0.0032(8) -0.0031(7)
N2 0.0445(11) 0.0282(8) 0.0387(9) -0.0009(7) 0.0083(8) 0.0070(7)
C4 0.0410(13) 0.0450(12) 0.0420(12) 0.0041(10) 0.0066(10) -0.0162(10)
N1 0.0555(12) 0.0250(8) 0.0386(10) -0.0013(7) 0.0040(9) 0.0050(8)
C3 0.0390(15) 0.0649(16) 0.0544(15) 0.0051(12) 0.0185(12) 0.0060(12)
C2 0.0368(14) 0.0738(18) 0.0458(14) 0.0098(12) 0.0090(11) -0.0136(12)
C1 0.0411(13) 0.0440(14) 0.0496(13) 0.0021(9) 0.0159(11) 0.0067(10)

loop_
_atom_type_symbol
_atom_type_description
_atom_type_scat_dispersion_real
_atom_type_scat_dispersion_imag
_atom_type_scat_source
C C 0.0033 0.0016 'International Tables Vol C Tables 4.2.6.8 and 6.1.1.4'
H H 0.0000 0.0000 'International Tables Vol C Tables 4.2.6.8 and 6.1.1.4'
N N 0.0061 0.0033 'International Tables Vol C Tables 4.2.6.8 and 6.1.1.4'
O O 0.0106 0.0060 'International Tables Vol C Tables 4.2.6.8 and 6.1.1.4'
Zn Zn 0.2839 1.4301 'International Tables Vol C Tables 4.2.6.8 and 6.1.1.4'

loop_
_geom_angle_atom_site_label_1
_geom_angle_atom_site_label_2
_geom_angle_atom_site_label_3
_geom_angle
_geom_angle_site_symmetry_1
_geom_angle_site_symmetry_3
_geom_angle_publ_flag
N5 Zn1 N5 180.0 3 . ?
N5 Zn1 N4 101.40(7) 3 . ?
N5 Zn1 N4 78.60(7) . . ?
N5 Zn1 N4 78.60(7) 3 3 ?
N5 Zn1 N4 101.40(7) . 3 ?
N4 Zn1 N4 180.00(8) . 3 ?
N5 Zn1 O1 89.68(6) 3 . ?
N5 Zn1 O1 90.32(6) . . ?
N4 Zn1 O1 90.42(6) . . ?
N4 Zn1 O1 89.58(6) 3 . ?
N5 Zn1 O1 90.32(6) 3 3 ?
N5 Zn1 O1 89.68(6) . 3 ?
N4 Zn1 O1 89.58(6) . 3 ?
N4 Zn1 O1 90.42(6) 3 3 ?
O1 Zn1 O1 180.00(8) . 3 ?
C6 N5 N2 106.19(16) . . ?
C6 N5 Zn1 112.26(14) . . ?
N2 N5 Zn1 141.52(14) . . ?
N3 C6 N5 111.65(19) . . ?
N3 C6 C5 127.27(19) . . ?
N5 C6 C5 121.07(18) . . ?
N4 C5 C4 122.2(2) . . ?
N4 C5 C6 113.38(17) . . ?
C4 C5 C6 124.4(2) . . ?
C1 N4 C5 117.97(19) . . ?
C1 N4 Zn1 127.60(15) . . ?
C5 N4 Zn1 114.37(14) . . ?
C6 N3 N1 103.95(16) . . ?
N1 N2 N5 107.54(18) . . ?
C2 C4 C5 118.2(2) . . ?
N2 N1 N3 110.67(16) . . ?
C2 C3 C1 118.7(2) . . ?
C4 C2 C3 119.9(2) . . ?
N4 C1 C3 122.9(2) . . ?

loop_
_geom_bond_atom_site_label_1
_geom_bond_atom_site_label_2
_geom_bond_distance
_geom_bond_site_symmetry_2
_geom_bond_publ_flag
Zn1 N5 2.1055(15) 3 ?
Zn1 N5 2.1055(15) . ?
Zn1 N4 2.1420(17) . ?
Zn1 N4 2.1420(17) 3 ?
Zn1 O1 2.1787(17) . ?
Zn1 O1 2.1787(17) 3 ?
N5 C6 1.328(3) . ?
N5 N2 1.344(2) . ?
C6 N3 1.327(3) . ?
C6 C5 1.467(3) . ?
C5 N4 1.349(3) . ?
C5 C4 1.388(3) . ?
N4 C1 1.329(3) . ?
N3 N1 1.353(3) . ?
N2 N1 1.314(2) . ?
C4 C2 1.369(4) . ?
C3 C2 1.369(4) . ?
C3 C1 1.376(3) . ?
